data_2206034
loop_
_publ_author_name
'Liang, Yong'
'Li, Wei'

_publ_section_title Poly[bis(\m-3-pyridinecarboxylato-\k^3^<i>N</i>,<i>O</i>:<i>O</i>')cadmium(II)]
_journal_issue 6
_journal_name_full 'Acta Crystallographica Section E'
_journal_page_first m1135
_journal_page_last m1137
_journal_paper_doi 10.1107/S1600536805014698
_journal_volume 61
_journal_year 2005
_chemical_formula_iupac '[Zn (C6 H4 N O2)2]'
_chemical_formula_moiety 'C12 H8 Cd N2 O4'
_chemical_formula_sum 'C12 H8 Cd N2 O4'
_chemical_formula_weight 356.60
_chemical_name_systematic
;
Poly[bis(\m-3-pyridinecarboxylato-\k^3^N,O:O')cadmium(II)]
;
_space_group_IT_number 14
_symmetry_cell_setting monoclinic
_symmetry_space_group_name_Hall '-P 2yn'
_symmetry_space_group_name_H-M 'P 1 21/n 1'
_atom_sites_solution_hydrogens geom
_atom_sites_solution_primary direct
_atom_sites_solution_secondary difmap
_audit_creation_method SHELXL-97
_cell_angle_alpha 90.00
_cell_angle_beta 105.269(5)
_cell_angle_gamma 90.00
_cell_formula_units_Z 4
_cell_length_a 12.454(5)
_cell_length_b 7.807(2)
_cell_length_c 12.825(5)
_cell_measurement_reflns_used 4560
_cell_measurement_temperature 293(2)
_cell_measurement_theta_max 26.0
_cell_measurement_theta_min 3.1
_cell_volume 1202.9(7)
_computing_cell_refinement 'SAINT (Bruker, 1999)'
_computing_data_collection 'SMART (Bruker, 1998)'
_computing_data_reduction SAINT
_computing_molecular_graphics 'SHELXTL (Bruker, 1998)'
_computing_publication_material SHELXL97
_computing_structure_refinement 'SHELXL97 (Sheldrick, 1997)'
_computing_structure_solution 'SHELXS97 (Sheldrick, 1997)'
_diffrn_ambient_temperature 293(2)
_diffrn_measured_fraction_theta_full 0.964
_diffrn_measured_fraction_theta_max 0.964
_diffrn_measurement_device_type 'Bruker SMART CCD area-detector'
_diffrn_measurement_method '\f and \w'
_diffrn_radiation_monochromator graphite
_diffrn_radiation_source 'fine-focus sealed tube'
_diffrn_radiation_type MoK\a
_diffrn_radiation_wavelength 0.71073
_diffrn_reflns_av_R_equivalents 0.0351
_diffrn_reflns_av_sigmaI/netI 0.0760
_diffrn_reflns_limit_h_max 15
_diffrn_reflns_limit_h_min -15
_diffrn_reflns_limit_k_max 9
_diffrn_reflns_limit_k_min -9
_diffrn_reflns_limit_l_max 15
_diffrn_reflns_limit_l_min -9
_diffrn_reflns_number 5157
_diffrn_reflns_theta_full 26.00
_diffrn_reflns_theta_max 26.00
_diffrn_reflns_theta_min 3.09
_diffrn_standards_decay_% 0
_diffrn_standards_interval_count 0
_diffrn_standards_interval_time 0
_diffrn_standards_number 0
_exptl_absorpt_coefficient_mu 1.826
_exptl_absorpt_correction_T_max 0.803
_exptl_absorpt_correction_T_min 0.696
_exptl_absorpt_correction_type multi-scan
_exptl_absorpt_process_details '(SADABS; Blessing, 1995)'
_exptl_crystal_colour colorless
_exptl_crystal_density_diffrn 1.969
_exptl_crystal_density_method 'not measured'
_exptl_crystal_description polyhedron
_exptl_crystal_F_000 696
_exptl_crystal_size_max 0.22
_exptl_crystal_size_mid 0.16
_exptl_crystal_size_min 0.12
_refine_diff_density_max 1.032
_refine_diff_density_min -0.676
_refine_ls_extinction_method none
_refine_ls_goodness_of_fit_ref 1.211
_refine_ls_hydrogen_treatment constr
_refine_ls_matrix_type full
_refine_ls_number_parameters 172
_refine_ls_number_reflns 2278
_refine_ls_number_restraints 0
_refine_ls_restrained_S_all 1.211
_refine_ls_R_factor_all 0.0408
_refine_ls_R_factor_gt 0.0367
_refine_ls_shift/su_max 0.001
_refine_ls_shift/su_mean 0.000
_refine_ls_structure_factor_coef Fsqd
_refine_ls_weighting_details 'calc w = 1/[\s^2^(Fo^2^)+5.4598P] where P = (Fo^2^+2Fc^2^)/3'
_refine_ls_weighting_scheme calc
_refine_ls_wR_factor_gt 0.1239
_refine_ls_wR_factor_ref 0.1297
_reflns_number_gt 2123
_reflns_number_total 2278
_reflns_threshold_expression I>2\s(I)
_cod_data_source_file ob6513.cif
_cod_data_source_block I
_cod_depositor_comments
;
The following automatic conversions were performed:
'_symmetry_cell_setting' value 'Monoclinic' changed to 'monoclinic'
according to '/home/saulius/struct/CIF-dictionaries/cif_core.dic'
dictionary named 'cif_core.dic' version 2.4.1 from 2010-06-29.

Automatic conversion script
Id: cif_fix_enum 1527 2010-12-29 10:47:43Z saulius 

The following automatic conversions were performed:

'_symmetry_cell_setting' value 'Monoclinic' changed to 'monoclinic'
according to /home/saulius/struct/CIF-dictionaries/cif_core.dic
dictionary named 'cif_core.dic' version 2.4.1 from 2010-06-29.

Automatic conversion script
Id: cif_fix_values 1715 2011-07-08 13:25:40Z adriana 
;
_cod_original_cell_volume 1203.0(7)
_cod_original_sg_symbol_H-M 'P 21/n'
_cod_database_code 2206034
_cod_database_fobs_code 2206034

loop_
_symmetry_equiv_pos_as_xyz
'x, y, z'
'-x+1/2, y+1/2, -z+1/2'
'-x, -y, -z'
'x-1/2, -y-1/2, z-1/2'

loop_
_atom_site_label
_atom_site_fract_x
_atom_site_fract_y
_atom_site_fract_z
_atom_site_U_iso_or_equiv
_atom_site_adp_type
_atom_site_calc_flag
_atom_site_refinement_flags
_atom_site_occupancy
_atom_site_type_symbol
Cd1 0.83929(3) 0.12460(5) 0.61397(3) 0.02047(17) Uani d . 1 Cd
O1 0.8950(4) -0.1524(5) 0.6144(4) 0.0316(10) Uani d . 1 O
O2 0.8115(4) -0.0577(5) 0.4510(3) 0.0386(11) Uani d . 1 O
O3 0.9787(4) 0.2436(7) 0.7522(3) 0.0443(13) Uani d . 1 O
O4 0.8330(4) 0.1365(6) 0.8003(3) 0.0389(12) Uani d . 1 O
N1 0.8610(4) -0.6573(6) 0.4982(4) 0.0231(10) Uani d . 1 N
N2 1.1498(4) 0.3222(6) 1.0731(4) 0.0236(10) Uani d . 1 N
C1 0.8565(5) -0.1755(7) 0.5153(4) 0.0227(11) Uani d . 1 C
C2 0.8559(5) -0.3514(7) 0.4683(4) 0.0187(11) Uani d . 1 C
C3 0.8677(4) -0.4947(7) 0.5366(4) 0.0194(10) Uani d . 1 C
H3 0.8805 -0.4775 0.6106 0.023 Uiso calc R 1 H
C4 0.8502(5) -0.6807(8) 0.3923(5) 0.0263(12) Uani d . 1 C
H4 0.8491 -0.7922 0.3665 0.032 Uiso calc R 1 H
C5 0.8407(5) -0.5465(8) 0.3195(4) 0.0281(13) Uani d . 1 C
H5 0.8330 -0.5679 0.2466 0.034 Uiso calc R 1 H
C6 0.8431(5) -0.3785(7) 0.3580(4) 0.0205(11) Uani d . 1 C
H6 0.8362 -0.2861 0.3109 0.025 Uiso calc R 1 H
C7 0.9279(5) 0.2044(7) 0.8218(4) 0.0241(12) Uani d . 1 C
C8 0.9845(5) 0.2401(7) 0.9391(4) 0.0233(11) Uani d . 1 C
C9 1.0941(5) 0.3015(7) 0.9689(4) 0.0242(12) Uani d . 1 C
H9 1.1291 0.3286 0.9153 0.029 Uiso calc R 1 H
C10 1.1010(5) 0.2814(8) 1.1506(4) 0.0273(13) Uani d . 1 C
H10 1.1414 0.2911 1.2225 0.033 Uiso calc R 1 H
C11 0.9913(5) 0.2246(9) 1.1270(5) 0.0318(14) Uani d . 1 C
H11 0.9571 0.2041 1.1821 0.038 Uiso calc R 1 H
C12 0.9340(5) 0.1993(8) 1.0202(5) 0.0280(12) Uani d . 1 C
H12 0.8620 0.1553 1.0029 0.034 Uiso calc R 1 H

loop_
_atom_site_aniso_label
_atom_site_aniso_U_11
_atom_site_aniso_U_22
_atom_site_aniso_U_33
_atom_site_aniso_U_12
_atom_site_aniso_U_13
_atom_site_aniso_U_23
Cd1 0.0259(3) 0.0180(3) 0.0131(2) 0.00105(13) -0.00268(18) -0.00039(12)
O1 0.044(3) 0.021(2) 0.028(2) 0.0038(18) 0.0063(19) -0.0052(17)
O2 0.069(3) 0.017(2) 0.023(2) 0.012(2) 0.000(2) 0.0065(17)
O3 0.047(3) 0.068(3) 0.016(2) -0.021(3) 0.004(2) -0.008(2)
O4 0.029(3) 0.061(3) 0.020(2) -0.007(2) -0.0059(19) -0.003(2)
N1 0.033(3) 0.016(2) 0.019(2) 0.003(2) 0.004(2) 0.0005(18)
N2 0.019(2) 0.029(3) 0.019(2) -0.006(2) -0.0012(18) -0.001(2)
C1 0.033(3) 0.014(2) 0.023(3) -0.001(2) 0.010(2) -0.002(2)
C2 0.022(3) 0.019(3) 0.014(2) 0.001(2) 0.002(2) 0.0007(19)
C3 0.022(3) 0.021(3) 0.011(2) 0.001(2) -0.0027(19) 0.0017(19)
C4 0.032(3) 0.024(3) 0.022(3) -0.002(2) 0.006(2) -0.005(2)
C5 0.042(3) 0.024(3) 0.018(3) -0.006(3) 0.008(2) -0.006(2)
C6 0.024(3) 0.019(3) 0.017(3) 0.000(2) 0.003(2) 0.0000(19)
C7 0.024(3) 0.027(3) 0.016(3) 0.006(2) -0.005(2) 0.002(2)
C8 0.025(3) 0.025(3) 0.015(2) 0.004(2) -0.002(2) -0.002(2)
C9 0.029(3) 0.027(3) 0.014(2) 0.007(2) 0.001(2) 0.005(2)
C10 0.033(3) 0.033(3) 0.013(2) 0.005(2) 0.000(2) -0.003(2)
C11 0.029(3) 0.045(4) 0.022(3) 0.007(3) 0.008(2) 0.005(3)
C12 0.015(3) 0.031(3) 0.036(3) 0.001(2) 0.003(2) -0.004(3)

loop_
_atom_type_symbol
_atom_type_description
_atom_type_scat_dispersion_real
_atom_type_scat_dispersion_imag
_atom_type_scat_source
C C 0.0033 0.0016 'International Tables Vol C Tables 4.2.6.8 and 6.1.1.4'
H H 0.0000 0.0000 'International Tables Vol C Tables 4.2.6.8 and 6.1.1.4'
N N 0.0061 0.0033 'International Tables Vol C Tables 4.2.6.8 and 6.1.1.4'
O O 0.0106 0.0060 'International Tables Vol C Tables 4.2.6.8 and 6.1.1.4'
Cd Cd -0.8075 1.2024 'International Tables Vol C Tables 4.2.6.8 and 6.1.1.4'

loop_
_geom_angle_atom_site_label_1
_geom_angle_atom_site_label_2
_geom_angle_atom_site_label_3
_geom_angle_site_symmetry_1
_geom_angle_site_symmetry_3
_geom_angle
_geom_angle_publ_flag
O1 Cd1 N2 . 4_565 117.64(18) yes
O1 Cd1 N1 . 1_565 127.80(16) yes
N2 Cd1 N1 4_565 1_565 90.39(18) yes
O1 Cd1 O3 . . 102.28(19) yes
N2 Cd1 O3 4_565 . 127.78(18) yes
N1 Cd1 O3 1_565 . 90.32(18) yes
O1 Cd1 O4 . . 97.13(16) yes
N2 Cd1 O4 4_565 . 85.42(16) yes
N1 Cd1 O4 1_565 . 130.15(16) yes
O3 Cd1 O4 . . 56.05(16) yes
O1 Cd1 O2 . . 55.21(15) yes
N2 Cd1 O2 4_565 . 90.25(17) yes
N1 Cd1 O2 1_565 . 84.00(15) yes
O3 Cd1 O2 . . 141.66(18) yes
O4 Cd1 O2 . . 145.50(16) yes
O1 Cd1 C7 . . 100.01(17) no
N2 Cd1 C7 4_565 . 108.17(17) no
N1 Cd1 C7 1_565 . 112.32(17) no
O3 Cd1 C7 . . 28.08(16) no
O4 Cd1 C7 . . 28.01(17) no
O2 Cd1 C7 . . 154.67(16) no
O1 Cd1 C1 . . 27.39(16) no
N2 Cd1 C1 4_565 . 104.58(18) no
N1 Cd1 C1 1_565 . 107.44(16) no
O3 Cd1 C1 . . 124.72(19) no
O4 Cd1 C1 . . 121.69(17) no
O2 Cd1 C1 . . 27.85(16) no
C7 Cd1 C1 . . 127.34(17) no
C1 O1 Cd1 . . 95.8(3) no
C1 O2 Cd1 . . 85.9(3) no
C7 O3 Cd1 . . 91.7(4) no
C7 O4 Cd1 . . 87.6(3) no
C4 N1 C3 . . 118.4(5) no
C4 N1 Cd1 . 1_545 123.4(4) no
C3 N1 Cd1 . 1_545 117.4(3) no
C10 N2 C9 . . 119.7(5) no
C10 N2 Cd1 . 4_666 120.8(4) no
C9 N2 Cd1 . 4_666 118.4(4) no
O1 C1 O2 . . 123.0(5) no
O1 C1 C2 . . 120.1(5) no
O2 C1 C2 . . 116.8(5) no
O1 C1 Cd1 . . 56.9(3) no
O2 C1 Cd1 . . 66.3(3) no
C2 C1 Cd1 . . 172.5(4) no
C6 C2 C3 . . 118.5(5) no
C6 C2 C1 . . 122.2(5) no
C3 C2 C1 . . 119.4(5) no
N1 C3 C2 . . 122.2(5) no
N1 C3 H3 . . 118.9 no
C2 C3 H3 . . 118.9 no
N1 C4 C5 . . 123.1(5) no
N1 C4 H4 . . 118.4 no
C5 C4 H4 . . 118.4 no
C4 C5 C6 . . 118.7(5) no
C4 C5 H5 . . 120.6 no
C6 C5 H5 . . 120.6 no
C2 C6 C5 . . 119.0(5) no
C2 C6 H6 . . 120.5 no
C5 C6 H6 . . 120.5 no
O4 C7 O3 . . 124.5(5) no
O4 C7 C8 . . 117.4(5) no
O3 C7 C8 . . 118.1(5) no
O4 C7 Cd1 . . 64.4(3) no
O3 C7 Cd1 . . 60.2(3) no
C8 C7 Cd1 . . 175.8(4) no
C12 C8 C9 . . 118.4(5) no
C12 C8 C7 . . 121.3(5) no
C9 C8 C7 . . 120.0(5) no
N2 C9 C8 . . 121.6(5) no
N2 C9 H9 . . 119.2 no
C8 C9 H9 . . 119.2 no
N2 C10 C11 . . 121.9(5) no
N2 C10 H10 . . 119.0 no
C11 C10 H10 . . 119.0 no
C12 C11 C10 . . 118.8(5) no
C12 C11 H11 . . 120.6 no
C10 C11 H11 . . 120.6 no
C11 C12 C8 . . 119.5(5) no
C11 C12 H12 . . 120.2 no
C8 C12 H12 . . 120.2 no

loop_
_geom_bond_atom_site_label_1
_geom_bond_atom_site_label_2
_geom_bond_site_symmetry_2
_geom_bond_distance
_geom_bond_publ_flag
Cd1 O1 . 2.271(4) yes
Cd1 N2 4_565 2.316(5) yes
Cd1 N1 1_565 2.321(5) yes
Cd1 O3 . 2.324(4) yes
Cd1 O4 . 2.414(5) yes
Cd1 O2 . 2.476(4) yes
O1 C1 . 1.248(7) no
O2 C1 . 1.264(7) no
O3 C7 . 1.260(7) no
O4 C7 . 1.257(7) no
N1 C4 . 1.341(7) no
N1 C3 . 1.357(7) no
N1 Cd1 1_545 2.321(5) no
N2 C10 . 1.334(7) no
N2 C9 . 1.344(7) no
N2 Cd1 4_666 2.316(5) no
C1 C2 . 1.499(7) no
C2 C6 . 1.397(7) no
C2 C3 . 1.404(7) no
C3 H3 . 0.9300 no
C4 C5 . 1.387(8) no
C4 H4 . 0.9300 no
C5 C6 . 1.400(8) no
C5 H5 . 0.9300 no
C6 H6 . 0.9300 no
C7 C8 . 1.510(7) no
C8 C12 . 1.387(8) no
C8 C9 . 1.402(8) no
C9 H9 . 0.9300 no
C10 C11 . 1.392(9) no
C10 H10 . 0.9300 no
C11 C12 . 1.382(8) no
C11 H11 . 0.9300 no
C12 H12 . 0.9300 no
